data_7035850
loop_
_publ_author_name
'Khalili Najafabadi, Bahareh'
'Corrigan, John F.'

_publ_section_title
;
 Enhanced thermal stability of Cu-silylphosphido complexes via NHC
 ligation.
;
_journal_issue 32
_journal_name_full 'Dalton transactions (Cambridge, England : 2003)'
_journal_page_first 14235
_journal_page_last 14241
_journal_paper_doi 10.1039/c5dt02040a
_journal_volume 44
_journal_year 2015
_chemical_formula_sum 'C32 H54 Cu N4 P Si2'
_chemical_formula_weight 645.48
_space_group_crystal_system triclinic
_space_group_IT_number 2
_space_group_name_Hall '-P 1'
_space_group_name_H-M_alt 'P -1'
_symmetry_space_group_name_Hall '-P 1'
_symmetry_space_group_name_H-M 'P -1'
_atom_sites_solution_hydrogens geom
_audit_creation_method SHELXL-2014/7
_audit_update_record
;
2015-06-30 deposited with the CCDC.
2015-07-07 downloaded from the CCDC.
;
_cell_angle_alpha 102.042(13)
_cell_angle_beta 89.995(9)
_cell_angle_gamma 96.848(8)
_cell_formula_units_Z 4
_cell_length_a 9.611(4)
_cell_length_b 20.206(8)
_cell_length_c 20.631(6)
_cell_measurement_reflns_used 4842
_cell_measurement_temperature 150(2)
_cell_measurement_theta_max 24.71
_cell_measurement_theta_min 2.26
_cell_volume 3889(3)
_computing_cell_refinement SAINT
_computing_data_collection APEX2
_computing_data_reduction SAINT
_computing_molecular_graphics Mercury
_computing_publication_material cif2tables.py
_computing_structure_refinement 'SHELXL-2014/7 (Sheldrick, 2014)'
_computing_structure_solution XS
_diffrn_ambient_temperature 150(2)
_diffrn_measured_fraction_theta_full 0.607
_diffrn_measured_fraction_theta_max 0.587
_diffrn_measurement_device_type 'Bruker Kappa Axis Apex2'
_diffrn_measurement_method 'phi and omega scans'
_diffrn_radiation_type MoK\a
_diffrn_radiation_wavelength 0.71073
_diffrn_reflns_av_unetI/netI 0.0825
_diffrn_reflns_laue_measured_fraction_full 0.607
_diffrn_reflns_laue_measured_fraction_max 0.587
_diffrn_reflns_limit_h_max 10
_diffrn_reflns_limit_h_min -10
_diffrn_reflns_limit_k_max 23
_diffrn_reflns_limit_k_min -24
_diffrn_reflns_limit_l_max 25
_diffrn_reflns_limit_l_min 0
_diffrn_reflns_number 9151
_diffrn_reflns_point_group_measured_fraction_full 0.607
_diffrn_reflns_point_group_measured_fraction_max 0.587
_diffrn_reflns_theta_full 25.242
_diffrn_reflns_theta_max 25.593
_diffrn_reflns_theta_min 1.287
_diffrn_source 'sealed tube'
_exptl_absorpt_coefficient_mu 0.688
_exptl_absorpt_correction_T_max 0.429031
_exptl_absorpt_correction_T_min 0.190104
_exptl_absorpt_correction_type multi-scan
_exptl_absorpt_process_details TWINABS
_exptl_crystal_colour colourless
_exptl_crystal_density_diffrn 1.102
_exptl_crystal_description plate
_exptl_crystal_F_000 1384
_exptl_crystal_size_max 0.252
_exptl_crystal_size_mid 0.248
_exptl_crystal_size_min 0.076
_refine_diff_density_max 1.077
_refine_diff_density_min -1.933
_refine_diff_density_rms 0.155
_refine_ls_extinction_method none
_refine_ls_goodness_of_fit_ref 1.323
_refine_ls_hydrogen_treatment constr
_refine_ls_matrix_type full
_refine_ls_number_parameters 755
_refine_ls_number_reflns 9151
_refine_ls_number_restraints 273
_refine_ls_restrained_S_all 1.309
_refine_ls_R_factor_all 0.1476
_refine_ls_R_factor_gt 0.1280
_refine_ls_shift/su_max 0.001
_refine_ls_shift/su_mean 0.000
_refine_ls_structure_factor_coef Fsqd
_refine_ls_weighting_details 'w=1/[\s^2^(Fo^2^)+(0.2000P)^2^] where P=(Fo^2^+2Fc^2^)/3'
_refine_ls_weighting_scheme calc
_refine_ls_wR_factor_gt 0.3310
_refine_ls_wR_factor_ref 0.3411
_reflns_Friedel_coverage 0.000
_reflns_number_gt 6594
_reflns_number_total 9151
_reflns_threshold_expression 'I > 2\s(I)'
_cod_data_source_file c5dt02040a2.cif
_cod_data_source_block 3
_cod_depositor_comments 'Adding full bibliography for 7035850--7035853.cif.'
_cod_original_cell_volume 3889(2)
_cod_database_code 7035850
_shelx_shelxl_version_number 2014/7
_shelx_space_group_comment
;
The symmetry employed for this shelxl refinement is uniquely defined
by the following loop, which should always be used as a source of
symmetry information in preference to the above space-group names.
They are only intended as comments.
;
_shelx_estimated_absorpt_t_min 0.846
_shelx_estimated_absorpt_t_max 0.950

loop_
_space_group_symop_operation_xyz
'x, y, z'
'-x, -y, -z'

loop_
_atom_site_label
_atom_site_type_symbol
_atom_site_fract_x
_atom_site_fract_y
_atom_site_fract_z
_atom_site_U_iso_or_equiv
_atom_site_adp_type
_atom_site_occupancy
_atom_site_site_symmetry_order
_atom_site_calc_flag
_atom_site_refinement_flags_posn
_atom_site_refinement_flags_adp
_atom_site_refinement_flags_occupancy
_atom_site_disorder_assembly
_atom_site_disorder_group
Cu12 Cu 0.7384(2) 0.75594(9) 0.28225(7) 0.0468(6) Uani 1 1 d . U . . .
Cu11 Cu 0.6338(2) 0.75431(9) 0.78467(8) 0.0513(6) Uani 1 1 d . U . . .
P11 P 0.4738(5) 0.7621(2) 0.86798(18) 0.0480(11) Uani 1 1 d . U . . .
P12 P 0.9034(5) 0.7638(2) 0.36392(18) 0.0484(11) Uani 1 1 d . U . . .
Si22 Si 0.8365(6) 0.7166(2) 0.44760(19) 0.0590(13) Uani 1 1 d . U . . .
Si21 Si 0.5136(5) 0.7129(2) 0.9519(2) 0.0550(13) Uani 1 1 d . U . . .
Si12 Si 0.9329(5) 0.8728(2) 0.41060(19) 0.0555(12) Uani 1 1 d . U . . .
Si11 Si 0.5026(6) 0.8707(2) 0.9164(2) 0.0592(13) Uani 1 1 d . U . . .
N42 N 0.7537(13) 0.8673(6) 0.2033(5) 0.047(3) Uani 1 1 d . U . . .
N41 N 0.6654(13) 0.8665(6) 0.7086(5) 0.046(3) Uani 1 1 d . U . . .
N32 N 0.9196(13) 0.8026(6) 0.1779(5) 0.047(3) Uani 1 1 d . U . . .
C4 C 0.6044(16) 0.8928(8) 0.6584(6) 0.053(4) Uani 1 1 d . U . . .
C5 C 0.8371(16) 0.8934(6) 0.1585(6) 0.041(3) Uani 1 1 d . U . . .
C6 C 0.4463(19) 0.7649(8) 0.3692(7) 0.055(3) Uani 1 1 d . U . . .
H6 H 0.5460 0.7846 0.3805 0.066 Uiso 1 1 calc R U . . .
N11 N 0.9080(14) 0.7090(6) 0.8128(5) 0.052(2) Uani 1 1 d . U . . .
C8 C 0.4805(16) 0.8536(7) 0.6422(6) 0.045(3) Uani 1 1 d . U . . .
C9 C 0.9431(16) 0.8489(7) 0.1411(5) 0.038(3) Uani 1 1 d . U . . .
N31 N 0.4721(13) 0.8020(6) 0.6810(5) 0.047(3) Uani 1 1 d . U . . .
N22 N 0.4396(14) 0.7094(6) 0.3082(5) 0.052(2) Uani 1 1 d . U . . .
C12 C 0.9268(18) 0.7609(8) 0.8737(7) 0.053(3) Uani 1 1 d . U . . .
H12 H 0.8369 0.7811 0.8829 0.064 Uiso 1 1 calc R U . . .
C13 C 0.8253(18) 0.9501(7) 0.1280(6) 0.053(4) Uani 1 1 d . U . . .
H13 H 0.7526 0.9781 0.1388 0.064 Uiso 1 1 calc R U . . .
N21 N 0.8003(14) 0.6391(7) 0.7277(5) 0.058(3) Uani 1 1 d . U . . .
C15 C 0.6438(15) 0.9461(7) 0.6276(5) 0.045(3) Uani 1 1 d . U . . .
H15 H 0.7318 0.9732 0.6379 0.053 Uiso 1 1 calc R U . . .
C16 C 0.8091(16) 0.8094(7) 0.2179(6) 0.050(3) Uani 1 1 d . U . . .
C17 C 1.0289(15) 0.9181(7) 0.0648(6) 0.051(4) Uani 1 1 d . U . . .
H17 H 1.0922 0.9254 0.0309 0.061 Uiso 1 1 calc R U . . .
C18 C 0.3852(19) 0.7364(9) 0.4242(7) 0.085(6) Uani 1 1 d . U . . .
H18A H 0.4361 0.6990 0.4308 0.128 Uiso 1 1 calc R U . . .
H18B H 0.2864 0.7191 0.4136 0.128 Uiso 1 1 calc R U . . .
H18C H 0.3922 0.7720 0.4647 0.128 Uiso 1 1 calc R U . . .
C20 C 0.4271(18) 0.9172(6) 0.5663(6) 0.059(4) Uani 1 1 d . U . . .
H20 H 0.3655 0.9273 0.5346 0.070 Uiso 1 1 calc R U . . .
C21 C 0.6386(17) 0.8967(8) 0.2390(7) 0.058(4) Uani 1 1 d . U . . .
H21 H 0.6139 0.8701 0.2740 0.069 Uiso 1 1 calc R U . . .
C22 C 0.3899(17) 0.8637(7) 0.5940(6) 0.056(4) Uani 1 1 d . U . . .
H22 H 0.3056 0.8341 0.5812 0.067 Uiso 1 1 calc R U . . .
C23 C 0.8109(17) 0.8914(8) 0.7396(6) 0.057(4) Uani 1 1 d . U . . .
H23 H 0.8245 0.8640 0.7738 0.068 Uiso 1 1 calc R U . . .
N12 N 0.5253(15) 0.6411(6) 0.2276(5) 0.052(3) Uani 1 1 d . U . . .
C25 C 0.5904(17) 0.8104(7) 0.7192(6) 0.047(3) Uani 1 1 d . U . . .
C27 C 0.9631(16) 0.7310(8) 0.9320(6) 0.058(3) Uani 1 1 d . U . . .
H27A H 0.9018 0.6884 0.9310 0.086 Uiso 1 1 calc R U . . .
H27B H 0.9501 0.7635 0.9734 0.086 Uiso 1 1 calc R U . . .
H27C H 1.0611 0.7218 0.9295 0.086 Uiso 1 1 calc R U . . .
C28 C 0.9928(16) 0.6625(8) 0.7854(7) 0.049(3) Uani 1 1 d . U . . .
C29 C 0.5618(17) 0.6989(7) 0.2713(6) 0.048(3) Uani 1 1 d . U . . .
C30 C 0.8232(17) 0.9667(7) 0.7761(6) 0.063(4) Uani 1 1 d . U . . .
H30A H 0.7404 0.9744 0.8031 0.094 Uiso 1 1 calc R U . . .
H30B H 0.8296 0.9960 0.7437 0.094 Uiso 1 1 calc R U . . .
H30C H 0.9076 0.9775 0.8049 0.094 Uiso 1 1 calc R U . . .
C31 C 1.0422(16) 0.8662(7) 0.0943(5) 0.045(3) Uani 1 1 d . U . . .
H31 H 1.1188 0.8405 0.0839 0.054 Uiso 1 1 calc R U . . .
C32 C 0.3611(16) 0.7483(7) 0.6800(7) 0.054(3) Uani 1 1 d . U . . .
H32 H 0.3883 0.7237 0.7145 0.064 Uiso 1 1 calc R U . . .
C33 C 0.3597(15) 0.8213(7) 0.3570(7) 0.059(3) Uani 1 1 d . U . . .
H33A H 0.3881 0.8347 0.3155 0.089 Uiso 1 1 calc R U . . .
H33B H 0.3765 0.8610 0.3938 0.089 Uiso 1 1 calc R U . . .
H33C H 0.2598 0.8039 0.3539 0.089 Uiso 1 1 calc R U . . .
C34 C 0.3246(18) 0.6595(8) 0.2833(7) 0.053(3) Uani 1 1 d . U . . .
C35 C 0.9268(19) 0.9621(7) 0.0812(6) 0.064(5) Uani 1 1 d . U . . .
H35 H 0.9259 1.0001 0.0609 0.076 Uiso 1 1 calc R U . . .
C36 C 0.3876(19) 0.6120(8) 0.2315(7) 0.054(3) Uani 1 1 d . U . . .
C37 C 0.7635(15) 0.9114(7) 0.4295(6) 0.059(4) Uani 1 1 d . U . . .
H37A H 0.7048 0.9024 0.3890 0.088 Uiso 1 1 calc R U . . .
H37B H 0.7846 0.9607 0.4459 0.088 Uiso 1 1 calc R U . . .
H37C H 0.7135 0.8911 0.4633 0.088 Uiso 1 1 calc R U . . .
C38 C 0.6754(19) 0.9698(7) 0.2740(6) 0.065(5) Uani 1 1 d . U . . .
H38A H 0.7347 0.9719 0.3132 0.098 Uiso 1 1 calc R U . . .
H38B H 0.5893 0.9898 0.2876 0.098 Uiso 1 1 calc R U . . .
H38C H 0.7261 0.9953 0.2439 0.098 Uiso 1 1 calc R U . . .
C39 C 0.189(2) 0.6519(9) 0.3008(9) 0.075(5) Uani 1 1 d . U . . .
H39 H 0.1517 0.6814 0.3370 0.090 Uiso 1 1 calc R U . . .
C40 C 0.7324(17) 0.6315(7) 0.4110(6) 0.065(4) Uani 1 1 d . U . . .
H40A H 0.6669 0.6371 0.3767 0.098 Uiso 1 1 calc R U . . .
H40B H 0.6799 0.6143 0.4460 0.098 Uiso 1 1 calc R U . . .
H40C H 0.7965 0.5990 0.3913 0.098 Uiso 1 1 calc R U . . .
C41 C 1.0018(19) 0.7440(7) 0.1808(6) 0.058(4) Uani 1 1 d . U . . .
H41 H 0.9641 0.7188 0.2151 0.069 Uiso 1 1 calc R U . . .
C42 C 0.6371(18) 0.7599(8) 1.0155(6) 0.069(4) Uani 1 1 d . U . . .
H42A H 0.5941 0.7975 1.0428 0.104 Uiso 1 1 calc R U . . .
H42B H 0.7208 0.7783 0.9949 0.104 Uiso 1 1 calc R U . . .
H42C H 0.6637 0.7295 1.0435 0.104 Uiso 1 1 calc R U . . .
C43 C 1.0441(19) 0.8190(7) 0.8660(7) 0.067(5) Uani 1 1 d . U . . .
H43A H 1.0054 0.8504 0.8426 0.100 Uiso 1 1 calc R U . . .
H43B H 1.1208 0.7992 0.8407 0.100 Uiso 1 1 calc R U . . .
H43C H 1.0796 0.8438 0.9100 0.100 Uiso 1 1 calc R U . . .
C44 C 0.9352(17) 0.6201(8) 0.7344(7) 0.050(3) Uani 1 1 d . U . . .
C45 C 0.7857(17) 0.6953(8) 0.7784(6) 0.054(3) Uani 1 1 d . U . . .
C46 C 0.9246(16) 0.8800(9) 0.6921(7) 0.069(5) Uani 1 1 d . U . . .
H46A H 0.9118 0.8326 0.6675 0.104 Uiso 1 1 calc R U . . .
H46B H 1.0151 0.8895 0.7161 0.104 Uiso 1 1 calc R U . . .
H46C H 0.9226 0.9105 0.6609 0.104 Uiso 1 1 calc R U . . .
C47 C 0.6272(19) 0.6083(8) 0.1816(6) 0.063(4) Uani 1 1 d . U . . .
H47 H 0.7129 0.6425 0.1902 0.076 Uiso 1 1 calc R U . . .
C48 C 0.5551(15) 0.9587(7) 0.5829(6) 0.047(4) Uani 1 1 d . U . . .
H48 H 0.5790 0.9962 0.5622 0.057 Uiso 1 1 calc R U . . .
C49 C 0.6914(18) 0.9076(8) 0.9373(7) 0.079(5) Uani 1 1 d . U . . .
H49A H 0.7240 0.8918 0.9757 0.118 Uiso 1 1 calc R U . . .
H49B H 0.6984 0.9575 0.9476 0.118 Uiso 1 1 calc R U . . .
H49C H 0.7497 0.8927 0.8993 0.118 Uiso 1 1 calc R U . . .
C50 C 0.7184(15) 0.7616(7) 0.5129(6) 0.056(4) Uani 1 1 d . U . . .
H50A H 0.6508 0.7831 0.4913 0.084 Uiso 1 1 calc R U . . .
H50B H 0.7759 0.7964 0.5453 0.084 Uiso 1 1 calc R U . . .
H50C H 0.6681 0.7282 0.5355 0.084 Uiso 1 1 calc R U . . .
C51 C 0.2149(15) 0.7773(8) 0.7048(7) 0.070(5) Uani 1 1 d . U . . .
H51A H 0.2300 0.8074 0.7487 0.104 Uiso 1 1 calc R U . . .
H51B H 0.1436 0.7390 0.7073 0.104 Uiso 1 1 calc R U . . .
H51C H 0.1831 0.8029 0.6733 0.104 Uiso 1 1 calc R U . . .
C52 C 0.5655(19) 0.6237(7) 0.9135(7) 0.076(5) Uani 1 1 d . U . . .
H52A H 0.5138 0.6055 0.8714 0.114 Uiso 1 1 calc R U . . .
H52B H 0.5425 0.5930 0.9440 0.114 Uiso 1 1 calc R U . . .
H52C H 0.6664 0.6274 0.9056 0.114 Uiso 1 1 calc R U . . .
C53 C 0.4283(19) 0.9194(7) 0.8592(7) 0.072(5) Uani 1 1 d . U . . .
H53A H 0.3256 0.9119 0.8595 0.108 Uiso 1 1 calc R U . . .
H53B H 0.4603 0.9037 0.8142 0.108 Uiso 1 1 calc R U . . .
H53C H 0.4601 0.9682 0.8742 0.108 Uiso 1 1 calc R U . . .
C54 C 0.5145(17) 0.8828(8) 0.1909(7) 0.068(5) Uani 1 1 d . U . . .
H54A H 0.4927 0.8335 0.1743 0.101 Uiso 1 1 calc R U . . .
H54B H 0.5372 0.9051 0.1537 0.101 Uiso 1 1 calc R U . . .
H54C H 0.4332 0.9009 0.2137 0.101 Uiso 1 1 calc R U . . .
C55 C 1.2014(19) 0.6047(8) 0.7630(7) 0.064(4) Uani 1 1 d . U . . .
H55 H 1.2959 0.5995 0.7721 0.077 Uiso 1 1 calc R U . . .
C56 C 1.1523(18) 0.7737(8) 0.1968(7) 0.071(5) Uani 1 1 d . U . . .
H56A H 1.1570 0.8094 0.2373 0.107 Uiso 1 1 calc R U . . .
H56B H 1.1906 0.7933 0.1600 0.107 Uiso 1 1 calc R U . . .
H56C H 1.2071 0.7377 0.2036 0.107 Uiso 1 1 calc R U . . .
C57 C 1.0452(19) 0.8950(8) 0.4878(6) 0.083(5) Uani 1 1 d . U . . .
H57A H 1.1212 0.8661 0.4831 0.124 Uiso 1 1 calc R U . . .
H57B H 0.9883 0.8875 0.5257 0.124 Uiso 1 1 calc R U . . .
H57C H 1.0851 0.9430 0.4952 0.124 Uiso 1 1 calc R U . . .
C58 C 1.0270(16) 0.9241(7) 0.3530(6) 0.060(4) Uani 1 1 d . U . . .
H58A H 0.9735 0.9159 0.3110 0.090 Uiso 1 1 calc R U . . .
H58B H 1.1207 0.9103 0.3444 0.090 Uiso 1 1 calc R U . . .
H58C H 1.0353 0.9728 0.3737 0.090 Uiso 1 1 calc R U . . .
C59 C 0.3946(19) 0.8892(8) 0.9968(7) 0.085(5) Uani 1 1 d . U . . .
H59A H 0.2969 0.8917 0.9849 0.127 Uiso 1 1 calc R U . . .
H59B H 0.4342 0.9328 1.0248 0.127 Uiso 1 1 calc R U . . .
H59C H 0.3985 0.8526 1.0210 0.127 Uiso 1 1 calc R U . . .
C60 C 1.1360(16) 0.6561(8) 0.8026(7) 0.052(3) Uani 1 1 d . U . . .
H60 H 1.1838 0.6860 0.8397 0.062 Uiso 1 1 calc R U . . .
C61 C 1.127(2) 0.5608(8) 0.7095(9) 0.076(5) Uani 1 1 d . U . . .
H61 H 1.1732 0.5264 0.6828 0.091 Uiso 1 1 calc R U . . .
C63 C 0.9974(19) 0.6943(7) 0.1094(6) 0.068(5) Uani 1 1 d . U . . .
H63A H 0.9015 0.6719 0.0987 0.102 Uiso 1 1 calc R U . . .
H63B H 1.0605 0.6597 0.1098 0.102 Uiso 1 1 calc R U . . .
H63C H 1.0272 0.7207 0.0760 0.102 Uiso 1 1 calc R U . . .
C64 C 0.165(3) 0.5459(10) 0.2077(10) 0.102(7) Uani 1 1 d . U . . .
H64 H 0.1090 0.5062 0.1845 0.123 Uiso 1 1 calc R U . . .
C65 C 0.107(2) 0.5957(9) 0.2599(9) 0.084(5) Uani 1 1 d . U . . .
H65 H 0.0093 0.5897 0.2666 0.100 Uiso 1 1 calc R U . . .
C66 C 0.982(2) 0.5650(9) 0.6926(8) 0.069(4) Uani 1 1 d . U . . .
H66 H 0.9271 0.5345 0.6580 0.083 Uiso 1 1 calc R U . . .
C67 C 0.3478(17) 0.6973(7) 0.6182(6) 0.060(4) Uani 1 1 d . U . . .
H67A H 0.4405 0.6843 0.6052 0.090 Uiso 1 1 calc R U . . .
H67B H 0.3079 0.7162 0.5834 0.090 Uiso 1 1 calc R U . . .
H67C H 0.2861 0.6570 0.6245 0.090 Uiso 1 1 calc R U . . .
C68 C 0.9941(18) 0.7036(9) 0.4972(7) 0.086(5) Uani 1 1 d . U . . .
H68A H 1.0400 0.6659 0.4719 0.129 Uiso 1 1 calc R U . . .
H68B H 0.9631 0.6927 0.5394 0.129 Uiso 1 1 calc R U . . .
H68C H 1.0605 0.7454 0.5057 0.129 Uiso 1 1 calc R U . . .
C69 C 0.291(2) 0.5581(9) 0.1954(10) 0.086(6) Uani 1 1 d . U . . .
H69 H 0.3260 0.5288 0.1585 0.103 Uiso 1 1 calc R U . . .
C71 C 0.3418(16) 0.6954(9) 0.9944(7) 0.079(5) Uani 1 1 d . U . . .
H71A H 0.2655 0.6815 0.9611 0.118 Uiso 1 1 calc R U . . .
H71B H 0.3230 0.7368 1.0257 0.118 Uiso 1 1 calc R U . . .
H71C H 0.3484 0.6588 1.0185 0.118 Uiso 1 1 calc R U . . .
C72 C 0.674(2) 0.5494(10) 0.1976(9) 0.104(8) Uani 1 1 d . U . . .
H72A H 0.7722 0.5602 0.2136 0.156 Uiso 1 1 calc R U . . .
H72B H 0.6677 0.5126 0.1579 0.156 Uiso 1 1 calc R U . . .
H72C H 0.6161 0.5348 0.2322 0.156 Uiso 1 1 calc R U . . .
C73 C 0.592(2) 0.6046(10) 0.1077(7) 0.104(7) Uani 1 1 d . U . . .
H73A H 0.5436 0.6435 0.1036 0.157 Uiso 1 1 calc R U . . .
H73B H 0.5317 0.5621 0.0898 0.157 Uiso 1 1 calc R U . . .
H73C H 0.6792 0.6058 0.0829 0.157 Uiso 1 1 calc R U . . .
C62 C 0.691(2) 0.6081(8) 0.6769(8) 0.076(4) Uani 0.48(2) 1 d D U P A 1
H62 H 0.6169 0.6397 0.6854 0.091 Uiso 0.48(2) 1 calc R U P A 1
C75 C 0.626(4) 0.5431(18) 0.7059(18) 0.085(7) Uani 0.48(2) 1 d D U P A 1
H75A H 0.5494 0.5171 0.6762 0.128 Uiso 0.48(2) 1 calc R U P A 1
H75B H 0.6990 0.5140 0.7088 0.128 Uiso 0.48(2) 1 calc R U P A 1
H75C H 0.5891 0.5587 0.7500 0.128 Uiso 0.48(2) 1 calc R U P A 1
C76 C 0.727(4) 0.607(2) 0.6070(11) 0.068(7) Uani 0.48(2) 1 d D U P A 1
H76A H 0.6465 0.5851 0.5780 0.102 Uiso 0.48(2) 1 calc R U P A 1
H76B H 0.7523 0.6535 0.6010 0.102 Uiso 0.48(2) 1 calc R U P A 1
H76C H 0.8068 0.5808 0.5957 0.102 Uiso 0.48(2) 1 calc R U P A 1
C62A C 0.691(2) 0.6081(8) 0.6769(8) 0.076(4) Uani 0.52(2) 1 d D U P A 2
H62A H 0.7301 0.5650 0.6572 0.091 Uiso 0.52(2) 1 calc R U P A 2
C75A C 0.552(3) 0.577(2) 0.7065(17) 0.085(7) Uani 0.52(2) 1 d D U P A 2
H75D H 0.5766 0.5562 0.7430 0.128 Uiso 0.52(2) 1 calc R U P A 2
H75E H 0.4943 0.6137 0.7232 0.128 Uiso 0.52(2) 1 calc R U P A 2
H75F H 0.4997 0.5428 0.6719 0.128 Uiso 0.52(2) 1 calc R U P A 2
C76A C 0.716(4) 0.6448(18) 0.6227(13) 0.068(7) Uani 0.52(2) 1 d D U P A 2
H76D H 0.6456 0.6264 0.5870 0.102 Uiso 0.52(2) 1 calc R U P A 2
H76E H 0.7089 0.6934 0.6393 0.102 Uiso 0.52(2) 1 calc R U P A 2
H76F H 0.8096 0.6391 0.6055 0.102 Uiso 0.52(2) 1 calc R U P A 2

loop_
_atom_site_aniso_label
_atom_site_aniso_U_11
_atom_site_aniso_U_22
_atom_site_aniso_U_33
_atom_site_aniso_U_23
_atom_site_aniso_U_13
_atom_site_aniso_U_12
Cu12 0.0374(13) 0.0660(12) 0.0407(9) 0.0178(8) 0.0070(10) 0.0095(12)
Cu11 0.0390(13) 0.0741(13) 0.0473(10) 0.0249(9) 0.0003(11) 0.0115(14)
P11 0.032(3) 0.070(2) 0.050(2) 0.0231(19) 0.006(2) 0.017(3)
P12 0.039(3) 0.065(2) 0.042(2) 0.0133(18) 0.0042(19) 0.009(3)
Si22 0.051(4) 0.091(3) 0.044(2) 0.029(2) 0.010(2) 0.019(3)
Si21 0.036(3) 0.083(3) 0.056(2) 0.031(2) 0.008(2) 0.018(3)
Si12 0.047(3) 0.067(3) 0.051(2) 0.0098(19) -0.003(2) 0.007(3)
Si11 0.047(3) 0.071(3) 0.064(2) 0.016(2) -0.001(3) 0.020(3)
N42 0.035(7) 0.066(7) 0.041(6) 0.015(5) 0.006(5) 0.007(6)
N41 0.029(6) 0.078(7) 0.036(6) 0.023(5) 0.002(4) 0.006(5)
N32 0.027(7) 0.061(6) 0.054(7) 0.020(5) -0.002(5) 0.000(5)
C4 0.033(8) 0.085(10) 0.047(8) 0.035(7) 0.002(6) 0.000(7)
C5 0.033(9) 0.049(7) 0.038(7) 0.009(5) -0.002(6) -0.005(6)
C6 0.030(6) 0.073(6) 0.060(5) 0.010(4) 0.008(5) 0.006(5)
N11 0.038(5) 0.080(6) 0.048(5) 0.028(4) 0.010(4) 0.015(4)
C8 0.025(8) 0.061(8) 0.055(8) 0.025(6) 0.001(6) 0.010(6)
C9 0.035(9) 0.062(8) 0.016(5) 0.009(5) -0.009(5) 0.005(6)
N31 0.036(6) 0.073(7) 0.036(6) 0.023(5) 0.001(5) 0.003(5)
N22 0.032(5) 0.068(6) 0.055(5) 0.015(4) 0.004(5) 0.010(4)
C12 0.030(6) 0.085(6) 0.050(5) 0.022(4) 0.016(5) 0.018(5)
C13 0.061(12) 0.061(8) 0.042(7) 0.016(6) 0.003(7) 0.016(8)
N21 0.039(7) 0.095(8) 0.048(6) 0.028(5) 0.002(5) 0.019(5)
C15 0.028(8) 0.071(9) 0.040(7) 0.022(6) 0.009(6) 0.005(7)
C16 0.029(9) 0.068(8) 0.056(7) 0.025(7) -0.002(5) -0.004(6)
C17 0.027(9) 0.102(11) 0.031(7) 0.036(7) -0.014(6) 0.000(8)
C18 0.073(15) 0.116(14) 0.072(8) 0.024(8) 0.047(10) 0.029(12)
C20 0.074(11) 0.049(8) 0.053(8) 0.012(6) -0.033(9) 0.002(8)
C21 0.033(8) 0.081(8) 0.057(9) 0.013(7) 0.010(5) 0.003(7)
C22 0.048(10) 0.071(9) 0.053(8) 0.025(7) -0.008(7) 0.008(8)
C23 0.041(7) 0.091(8) 0.044(8) 0.037(7) -0.007(5) -0.012(8)
N12 0.051(7) 0.053(6) 0.056(6) 0.016(5) -0.003(6) 0.012(4)
C25 0.043(8) 0.063(8) 0.035(6) 0.016(6) -0.007(6) -0.001(6)
C27 0.029(8) 0.097(8) 0.054(6) 0.023(5) 0.013(6) 0.024(7)
C28 0.022(6) 0.079(10) 0.050(7) 0.022(5) 0.020(5) 0.002(6)
C29 0.043(5) 0.056(7) 0.048(7) 0.020(5) 0.007(5) 0.007(5)
C30 0.041(11) 0.094(9) 0.056(8) 0.031(7) -0.009(7) 0.000(8)
C31 0.037(9) 0.071(9) 0.028(6) 0.012(6) -0.002(6) 0.007(7)
C32 0.037(7) 0.066(8) 0.068(8) 0.035(6) -0.015(7) 0.007(5)
C33 0.019(7) 0.079(7) 0.077(7) 0.006(6) 0.017(7) 0.013(6)
C34 0.048(6) 0.050(8) 0.067(9) 0.025(5) 0.002(6) 0.003(6)
C35 0.083(15) 0.070(10) 0.045(8) 0.027(7) 0.012(8) 0.013(8)
C36 0.057(8) 0.064(8) 0.042(7) 0.019(5) -0.008(6) 0.000(6)
C37 0.047(8) 0.066(8) 0.070(9) 0.031(7) 0.024(7) 0.002(7)
C38 0.086(14) 0.076(8) 0.040(7) 0.016(6) 0.007(8) 0.026(9)
C39 0.046(7) 0.072(11) 0.105(12) 0.020(7) 0.002(9) -0.004(8)
C40 0.062(10) 0.073(7) 0.072(9) 0.031(5) 0.044(7) 0.028(6)
C41 0.072(9) 0.069(9) 0.038(6) 0.019(6) -0.001(8) 0.021(7)
C42 0.055(9) 0.115(11) 0.042(7) 0.021(6) 0.007(6) 0.022(8)
C43 0.068(12) 0.070(9) 0.063(9) 0.017(6) 0.005(9) 0.007(7)
C44 0.034(7) 0.056(8) 0.066(8) 0.029(5) 0.004(6) 0.005(6)
C45 0.037(7) 0.095(10) 0.042(7) 0.034(5) 0.012(5) 0.020(6)
C46 0.030(8) 0.112(13) 0.072(10) 0.031(9) -0.009(7) 0.013(10)
C47 0.070(10) 0.073(9) 0.047(6) 0.008(6) -0.003(7) 0.021(8)
C48 0.034(9) 0.082(10) 0.037(7) 0.030(7) 0.018(6) 0.017(6)
C49 0.066(7) 0.089(11) 0.075(10) 0.014(9) -0.010(8) -0.008(9)
C50 0.034(9) 0.092(9) 0.044(7) 0.022(6) 0.009(6) 0.000(8)
C51 0.027(7) 0.109(14) 0.081(10) 0.038(9) -0.015(8) 0.008(8)
C52 0.065(13) 0.085(7) 0.089(10) 0.031(6) 0.012(9) 0.033(9)
C53 0.078(13) 0.063(8) 0.081(9) 0.026(8) -0.005(9) 0.011(10)
C54 0.047(9) 0.087(12) 0.078(11) 0.029(9) -0.007(8) 0.024(10)
C55 0.045(10) 0.089(11) 0.074(10) 0.040(7) 0.001(7) 0.028(8)
C56 0.061(9) 0.087(12) 0.072(10) 0.019(8) -0.014(9) 0.035(8)
C57 0.092(14) 0.093(11) 0.059(7) 0.005(7) -0.029(8) 0.012(11)
C58 0.027(8) 0.078(7) 0.075(7) 0.020(7) 0.004(7) 0.001(8)
C59 0.086(12) 0.100(12) 0.076(8) 0.013(7) 0.019(9) 0.051(12)
C60 0.041(7) 0.064(9) 0.063(8) 0.040(6) -0.002(7) 0.011(7)
C61 0.063(10) 0.056(10) 0.113(12) 0.018(7) -0.003(9) 0.029(9)
C63 0.092(15) 0.078(9) 0.040(6) 0.017(5) 0.003(8) 0.025(9)
C64 0.100(13) 0.077(12) 0.109(15) 0.010(8) -0.004(12) -0.055(13)
C65 0.045(9) 0.089(12) 0.119(14) 0.034(8) -0.023(10) -0.009(8)
C66 0.062(10) 0.092(12) 0.056(9) 0.013(6) -0.004(8) 0.025(9)
C67 0.046(11) 0.077(9) 0.063(8) 0.034(5) -0.018(8) -0.008(8)
C68 0.069(10) 0.136(14) 0.077(10) 0.059(10) 0.014(7) 0.049(10)
C69 0.084(12) 0.059(10) 0.103(13) 0.002(7) -0.008(11) -0.012(9)
C71 0.042(7) 0.149(16) 0.066(9) 0.058(9) 0.018(6) 0.033(9)
C72 0.098(18) 0.145(17) 0.097(13) 0.044(12) 0.007(13) 0.091(15)
C73 0.085(16) 0.19(2) 0.060(6) 0.054(11) 0.006(9) 0.063(14)
C62 0.068(9) 0.092(10) 0.073(7) 0.033(6) -0.024(7) 0.002(8)
C75 0.059(13) 0.109(15) 0.102(13) 0.054(13) -0.019(12) 0.004(10)
C76 0.037(11) 0.100(18) 0.070(7) 0.034(10) -0.036(9) -0.009(15)
C62A 0.068(9) 0.092(10) 0.073(7) 0.033(6) -0.024(7) 0.002(8)
C75A 0.059(13) 0.109(15) 0.102(13) 0.054(13) -0.019(12) 0.004(10)
C76A 0.037(11) 0.100(18) 0.070(7) 0.034(10) -0.036(9) -0.009(15)

loop_
_atom_type_symbol
_atom_type_description
_atom_type_scat_dispersion_real
_atom_type_scat_dispersion_imag
_atom_type_scat_source
C C 0.0033 0.0016 'International Tables Vol C Tables 4.2.6.8 and 6.1.1.4'
H H 0.0000 0.0000 'International Tables Vol C Tables 4.2.6.8 and 6.1.1.4'
N N 0.0061 0.0033 'International Tables Vol C Tables 4.2.6.8 and 6.1.1.4'
Si Si 0.0817 0.0704 'International Tables Vol C Tables 4.2.6.8 and 6.1.1.4'
P P 0.1023 0.0942 'International Tables Vol C Tables 4.2.6.8 and 6.1.1.4'
Cu Cu 0.3201 1.2651 'International Tables Vol C Tables 4.2.6.8 and 6.1.1.4'

loop_
_geom_angle_atom_site_label_1
_geom_angle_atom_site_label_2
_geom_angle_atom_site_label_3
_geom_angle
C29 Cu12 C16 123.2(6)
C29 Cu12 P12 126.3(4)
C16 Cu12 P12 110.2(5)
C45 Cu11 C25 126.2(6)
C45 Cu11 P11 122.8(4)
C25 Cu11 P11 110.9(5)
Si11 P11 Si21 101.8(2)
Si11 P11 Cu11 103.9(2)
Si21 P11 Cu11 117.3(2)
Si12 P12 Si22 102.2(2)
Si12 P12 Cu12 103.8(2)
Si22 P12 Cu12 116.1(3)
C40 Si22 C68 110.0(8)
C40 Si22 C50 105.1(6)
C68 Si22 C50 104.3(6)
C40 Si22 P12 106.8(4)
C68 Si22 P12 110.9(5)
C50 Si22 P12 119.4(5)
C42 Si21 C71 106.7(7)
C42 Si21 C52 112.1(8)
C71 Si21 C52 104.9(8)
C42 Si21 P11 116.8(6)
C71 Si21 P11 108.9(5)
C52 Si21 P11 106.8(5)
C57 Si12 C37 108.0(7)
C57 Si12 C58 104.2(7)
C37 Si12 C58 104.5(6)
C57 Si12 P12 114.6(5)
C37 Si12 P12 114.1(5)
C58 Si12 P12 110.5(5)
C53 Si11 C49 108.5(8)
C53 Si11 C59 104.9(7)
C49 Si11 C59 108.5(7)
C53 Si11 P11 108.0(5)
C49 Si11 P11 114.4(5)
C59 Si11 P11 112.1(5)
C5 N42 C16 109.4(12)
C5 N42 C21 127.6(13)
C16 N42 C21 122.5(12)
C25 N41 C4 112.2(12)
C25 N41 C23 122.2(12)
C4 N41 C23 124.8(12)
C9 N32 C16 115.3(13)
C9 N32 C41 128.0(13)
C16 N32 C41 116.7(11)
C8 C4 C15 120.1(13)
C8 C4 N41 105.4(12)
C15 C4 N41 134.4(15)
N42 C5 C13 130.8(14)
N42 C5 C9 106.6(12)
C13 C5 C9 122.5(13)
C18 C6 N22 108.8(14)
C18 C6 C33 108.8(14)
N22 C6 C33 109.4(12)
C18 C6 H6 109.9
N22 C6 H6 109.9
C33 C6 H6 109.9
C45 N11 C28 108.4(13)
C45 N11 C12 121.3(14)
C28 N11 C12 129.9(14)
C4 C8 C22 122.6(13)
C4 C8 N31 106.7(12)
C22 C8 N31 130.6(14)
N32 C9 C31 138.3(14)
N32 C9 C5 105.3(12)
C31 C9 C5 116.3(12)
C25 N31 C32 123.4(11)
C25 N31 C8 109.4(12)
C32 N31 C8 127.1(12)
C29 N22 C34 112.3(11)
C29 N22 C6 119.5(13)
C34 N22 C6 128.0(13)
N11 C12 C27 111.5(13)
N11 C12 C43 110.6(11)
C27 C12 C43 109.5(13)
N11 C12 H12 108.4
C27 C12 H12 108.4
C43 C12 H12 108.4
C35 C13 C5 116.7(14)
C35 C13 H13 121.6
C5 C13 H13 121.6
C45 N21 C44 107.9(13)
C45 N21 C62A 123.7(14)
C44 N21 C62A 128.3(14)
C45 N21 C62 123.7(14)
C44 N21 C62 128.3(14)
C48 C15 C4 118.4(14)
C48 C15 H15 120.8
C4 C15 H15 120.8
N32 C16 N42 103.3(11)
N32 C16 Cu12 130.0(11)
N42 C16 Cu12 126.8(11)
C31 C17 C35 123.4(14)
C31 C17 H17 118.3
C35 C17 H17 118.3
C6 C18 H18A 109.5
C6 C18 H18B 109.5
H18A C18 H18B 109.5
C6 C18 H18C 109.5
H18A C18 H18C 109.5
H18B C18 H18C 109.5
C22 C20 C48 121.5(14)
C22 C20 H20 119.3
C48 C20 H20 119.3
N42 C21 C38 113.6(13)
N42 C21 C54 106.9(11)
C38 C21 C54 115.6(14)
N42 C21 H21 106.7
C38 C21 H21 106.7
C54 C21 H21 106.7
C20 C22 C8 116.6(15)
C20 C22 H22 121.7
C8 C22 H22 121.7
C46 C23 N41 113.4(11)
C46 C23 C30 110.8(14)
N41 C23 C30 111.8(14)
C46 C23 H23 106.8
N41 C23 H23 106.8
C30 C23 H23 106.8
C29 N12 C36 114.9(13)
C29 N12 C47 121.9(14)
C36 N12 C47 123.1(12)
N41 C25 N31 105.9(12)
N41 C25 Cu11 127.2(11)
N31 C25 Cu11 126.7(11)
C12 C27 H27A 109.5
C12 C27 H27B 109.5
H27A C27 H27B 109.5
C12 C27 H27C 109.5
H27A C27 H27C 109.5
H27B C27 H27C 109.5
C44 C28 N11 112.4(15)
C44 C28 C60 117.4(16)
N11 C28 C60 130.2(16)
N12 C29 N22 103.9(13)
N12 C29 Cu12 128.5(12)
N22 C29 Cu12 127.5(10)
C23 C30 H30A 109.5
C23 C30 H30B 109.5
H30A C30 H30B 109.5
C23 C30 H30C 109.5
H30A C30 H30C 109.5
H30B C30 H30C 109.5
C17 C31 C9 120.9(14)
C17 C31 H31 119.6
C9 C31 H31 119.6
N31 C32 C67 113.9(13)
N31 C32 C51 111.8(12)
C67 C32 C51 114.2(13)
N31 C32 H32 105.3
C67 C32 H32 105.3
C51 C32 H32 105.3
C6 C33 H33A 109.5
C6 C33 H33B 109.5
H33A C33 H33B 109.5
C6 C33 H33C 109.5
H33A C33 H33C 109.5
H33B C33 H33C 109.5
C39 C34 N22 132.2(16)
C39 C34 C36 124.7(17)
N22 C34 C36 103.0(14)
C17 C35 C13 119.9(13)
C17 C35 H35 120.0
C13 C35 H35 120.0
N12 C36 C69 139.2(16)
N12 C36 C34 105.6(14)
C69 C36 C34 114.5(17)
Si12 C37 H37A 109.5
Si12 C37 H37B 109.5
H37A C37 H37B 109.5
Si12 C37 H37C 109.5
H37A C37 H37C 109.5
H37B C37 H37C 109.5
C21 C38 H38A 109.5
C21 C38 H38B 109.5
H38A C38 H38B 109.5
C21 C38 H38C 109.5
H38A C38 H38C 109.5
H38B C38 H38C 109.5
C34 C39 C65 113.2(19)
C34 C39 H39 123.4
C65 C39 H39 123.4
Si22 C40 H40A 109.5
Si22 C40 H40B 109.5
H40A C40 H40B 109.5
Si22 C40 H40C 109.5
H40A C40 H40C 109.5
H40B C40 H40C 109.5
C56 C41 N32 107.2(12)
C56 C41 C63 107.5(14)
N32 C41 C63 109.5(11)
C56 C41 H41 110.8
N32 C41 H41 110.8
C63 C41 H41 110.8
Si21 C42 H42A 109.5
Si21 C42 H42B 109.5
H42A C42 H42B 109.5
Si21 C42 H42C 109.5
H42A C42 H42C 109.5
H42B C42 H42C 109.5
C12 C43 H43A 109.5
C12 C43 H43B 109.5
H43A C43 H43B 109.5
C12 C43 H43C 109.5
H43A C43 H43C 109.5
H43B C43 H43C 109.5
C28 C44 C66 132.0(18)
C28 C44 N21 105.5(15)
C66 C44 N21 122.4(16)
N11 C45 N21 105.7(13)
N11 C45 Cu11 126.9(12)
N21 C45 Cu11 126.0(11)
C23 C46 H46A 109.5
C23 C46 H46B 109.5
H46A C46 H46B 109.5
C23 C46 H46C 109.5
H46A C46 H46C 109.5
H46B C46 H46C 109.5
C72 C47 N12 115.5(13)
C72 C47 C73 116.6(14)
N12 C47 C73 113.8(13)
C72 C47 H47 102.7
N12 C47 H47 102.7
C73 C47 H47 102.7
C15 C48 C20 120.7(13)
C15 C48 H48 119.7
C20 C48 H48 119.7
Si11 C49 H49A 109.5
Si11 C49 H49B 109.5
H49A C49 H49B 109.5
Si11 C49 H49C 109.5
H49A C49 H49C 109.5
H49B C49 H49C 109.5
Si22 C50 H50A 109.5
Si22 C50 H50B 109.5
H50A C50 H50B 109.5
Si22 C50 H50C 109.5
H50A C50 H50C 109.5
H50B C50 H50C 109.5
C32 C51 H51A 109.5
C32 C51 H51B 109.5
H51A C51 H51B 109.5
C32 C51 H51C 109.5
H51A C51 H51C 109.5
H51B C51 H51C 109.5
Si21 C52 H52A 109.5
Si21 C52 H52B 109.5
H52A C52 H52B 109.5
Si21 C52 H52C 109.5
H52A C52 H52C 109.5
H52B C52 H52C 109.5
Si11 C53 H53A 109.5
Si11 C53 H53B 109.5
H53A C53 H53B 109.5
Si11 C53 H53C 109.5
H53A C53 H53C 109.5
H53B C53 H53C 109.5
C21 C54 H54A 109.5
C21 C54 H54B 109.5
H54A C54 H54B 109.5
C21 C54 H54C 109.5
H54A C54 H54C 109.5
H54B C54 H54C 109.5
C60 C55 C61 119.4(17)
C60 C55 H55 120.3
C61 C55 H55 120.3
C41 C56 H56A 109.5
C41 C56 H56B 109.5
H56A C56 H56B 109.5
C41 C56 H56C 109.5
H56A C56 H56C 109.5
H56B C56 H56C 109.5
Si12 C57 H57A 109.5
Si12 C57 H57B 109.5
H57A C57 H57B 109.5
Si12 C57 H57C 109.5
H57A C57 H57C 109.5
H57B C57 H57C 109.5
Si12 C58 H58A 109.5
Si12 C58 H58B 109.5
H58A C58 H58B 109.5
Si12 C58 H58C 109.5
H58A C58 H58C 109.5
H58B C58 H58C 109.5
Si11 C59 H59A 109.5
Si11 C59 H59B 109.5
H59A C59 H59B 109.5
Si11 C59 H59C 109.5
H59A C59 H59C 109.5
H59B C59 H59C 109.5
C55 C60 C28 117.9(16)
C55 C60 H60 121.0
C28 C60 H60 121.0
C55 C61 C66 123.6(18)
C55 C61 H61 118.2
C66 C61 H61 118.2
C41 C63 H63A 109.5
C41 C63 H63B 109.5
H63A C63 H63B 109.5
C41 C63 H63C 109.5
H63A C63 H63C 109.5
H63B C63 H63C 109.5
C69 C64 C65 117(2)
C69 C64 H64 121.5
C65 C64 H64 121.5
C39 C65 C64 124(2)
C39 C65 H65 117.9
C64 C65 H65 117.9
C44 C66 C61 109.5(18)
C44 C66 H66 125.2
C61 C66 H66 125.2
C32 C67 H67A 109.5
C32 C67 H67B 109.5
H67A C67 H67B 109.5
C32 C67 H67C 109.5
H67A C67 H67C 109.5
H67B C67 H67C 109.5
Si22 C68 H68A 109.5
Si22 C68 H68B 109.5
H68A C68 H68B 109.5
Si22 C68 H68C 109.5
H68A C68 H68C 109.5
H68B C68 H68C 109.5
C64 C69 C36 126(2)
C64 C69 H69 117.1
C36 C69 H69 117.1
Si21 C71 H71A 109.5
Si21 C71 H71B 109.5
H71A C71 H71B 109.5
Si21 C71 H71C 109.5
H71A C71 H71C 109.5
H71B C71 H71C 109.5
C47 C72 H72A 109.5
C47 C72 H72B 109.5
H72A C72 H72B 109.5
C47 C72 H72C 109.5
H72A C72 H72C 109.5
H72B C72 H72C 109.5
C47 C73 H73A 109.5
C47 C73 H73B 109.5
H73A C73 H73B 109.5
C47 C73 H73C 109.5
H73A C73 H73C 109.5
H73B C73 H73C 109.5
N21 C62 C76 117(2)
N21 C62 C75 100.5(17)
C76 C62 C75 125(2)
N21 C62 H62 103.9
C76 C62 H62 103.9
C75 C62 H62 103.9
C62 C75 H75A 109.5
C62 C75 H75B 109.5
H75A C75 H75B 109.5
C62 C75 H75C 109.5
H75A C75 H75C 109.5
H75B C75 H75C 109.5
C62 C76 H76A 109.5
C62 C76 H76B 109.5
H76A C76 H76B 109.5
C62 C76 H76C 109.5
H76A C76 H76C 109.5
H76B C76 H76C 109.5
C76A C62A N21 105.5(19)
C76A C62A C75A 133(2)
N21 C62A C75A 113.3(17)
C76A C62A H62A 99.6
N21 C62A H62A 99.6
C75A C62A H62A 99.6
C62A C75A H75D 109.5
C62A C75A H75E 109.5
H75D C75A H75E 109.5
C62A C75A H75F 109.5
H75D C75A H75F 109.5
H75E C75A H75F 109.5
C62A C76A H76D 109.5
C62A C76A H76E 109.5
H76D C76A H76E 109.5
C62A C76A H76F 109.5
H76D C76A H76F 109.5
H76E C76A H76F 109.5

loop_
_geom_bond_atom_site_label_1
_geom_bond_atom_site_label_2
_geom_bond_distance
Cu12 C29 1.920(15)
Cu12 C16 1.952(13)
Cu12 P12 2.282(5)
Cu11 C45 1.980(16)
Cu11 C25 2.009(13)
Cu11 P11 2.300(4)
P11 Si11 2.198(6)
P11 Si21 2.223(5)
P12 Si12 2.196(6)
P12 Si22 2.201(6)
Si22 C40 1.890(15)
Si22 C68 1.902(15)
Si22 C50 1.914(13)
Si21 C42 1.802(15)
Si21 C71 1.900(15)
Si21 C52 1.934(14)
Si12 C57 1.869(14)
Si12 C37 1.894(15)
Si12 C58 1.897(13)
Si11 C53 1.877(14)
Si11 C49 1.892(17)
Si11 C59 1.949(14)
N42 C5 1.371(16)
N42 C16 1.429(17)
N42 C21 1.446(17)
N41 C25 1.326(17)
N41 C4 1.416(16)
N41 C23 1.522(18)
N32 C9 1.323(15)
N32 C16 1.348(17)
N32 C41 1.510(17)
C4 C8 1.350(19)
C4 C15 1.375(17)
C5 C13 1.432(16)
C5 C9 1.435(18)
C6 C18 1.467(18)
C6 N22 1.498(17)
C6 C33 1.549(19)
C6 H6 1.0000
N11 C45 1.343(18)
N11 C28 1.352(18)
N11 C12 1.455(17)
C8 C22 1.383(18)
C8 N31 1.436(15)
C9 C31 1.422(17)
N31 C25 1.357(17)
N31 C32 1.425(18)
N22 C29 1.413(17)
N22 C34 1.421(19)
C12 C27 1.513(17)
C12 C43 1.56(2)
C12 H12 1.0000
C13 C35 1.408(19)
C13 H13 0.9500
N21 C45 1.394(18)
N21 C44 1.410(19)
N21 C62A 1.474(19)
N21 C62 1.474(19)
C15 C48 1.340(17)
C15 H15 0.9500
C17 C31 1.334(16)
C17 C35 1.397(19)
C17 H17 0.9500
C18 H18A 0.9800
C18 H18B 0.9800
C18 H18C 0.9800
C20 C22 1.338(17)
C20 C48 1.403(19)
C20 H20 0.9500
C21 C38 1.503(18)
C21 C54 1.513(19)
C21 H21 1.0000
C22 H22 0.9500
C23 C46 1.47(2)
C23 C30 1.541(19)
C23 H23 1.0000
N12 C29 1.328(16)
N12 C36 1.39(2)
N12 C47 1.480(18)
C27 H27A 0.9800
C27 H27B 0.9800
C27 H27C 0.9800
C28 C44 1.288(19)
C28 C60 1.448(19)
C30 H30A 0.9800
C30 H30B 0.9800
C30 H30C 0.9800
C31 H31 0.9500
C32 C67 1.457(18)
C32 C51 1.629(19)
C32 H32 1.0000
C33 H33A 0.9800
C33 H33B 0.9800
C33 H33C 0.9800
C34 C39 1.36(2)
C34 C36 1.46(2)
C35 H35 0.9500
C36 C69 1.42(2)
C37 H37A 0.9800
C37 H37B 0.9800
C37 H37C 0.9800
C38 H38A 0.9800
C38 H38B 0.9800
C38 H38C 0.9800
C39 C65 1.41(2)
C39 H39 0.9500
C40 H40A 0.9800
C40 H40B 0.9800
C40 H40C 0.9800
C41 C56 1.51(2)
C41 C63 1.598(17)
C41 H41 1.0000
C42 H42A 0.9800
C42 H42B 0.9800
C42 H42C 0.9800
C43 H43A 0.9800
C43 H43B 0.9800
C43 H43C 0.9800
C44 C66 1.38(2)
C46 H46A 0.9800
C46 H46B 0.9800
C46 H46C 0.9800
C47 C72 1.42(2)
C47 C73 1.546(17)
C47 H47 1.0000
C48 H48 0.9500
C49 H49A 0.9800
C49 H49B 0.9800
C49 H49C 0.9800
C50 H50A 0.9800
C50 H50B 0.9800
C50 H50C 0.9800
C51 H51A 0.9800
C51 H51B 0.9800
C51 H51C 0.9800
C52 H52A 0.9800
C52 H52B 0.9800
C52 H52C 0.9800
C53 H53A 0.9800
C53 H53B 0.9800
C53 H53C 0.9800
C54 H54A 0.9800
C54 H54B 0.9800
C54 H54C 0.9800
C55 C60 1.39(2)
C55 C61 1.40(2)
C55 H55 0.9500
C56 H56A 0.9800
C56 H56B 0.9800
C56 H56C 0.9800
C57 H57A 0.9800
C57 H57B 0.9800
C57 H57C 0.9800
C58 H58A 0.9800
C58 H58B 0.9800
C58 H58C 0.9800
C59 H59A 0.9800
C59 H59B 0.9800
C59 H59C 0.9800
C60 H60 0.9500
C61 C66 1.45(2)
C61 H61 0.9500
C63 H63A 0.9800
C63 H63B 0.9800
C63 H63C 0.9800
C64 C69 1.24(3)
C64 C65 1.47(3)
C64 H64 0.9500
C65 H65 0.9500
C66 H66 0.9500
C67 H67A 0.9800
C67 H67B 0.9800
C67 H67C 0.9800
C68 H68A 0.9800
C68 H68B 0.9800
C68 H68C 0.9800
C69 H69 0.9500
C71 H71A 0.9800
C71 H71B 0.9800
C71 H71C 0.9800
C72 H72A 0.9800
C72 H72B 0.9800
C72 H72C 0.9800
C73 H73A 0.9800
C73 H73B 0.9800
C73 H73C 0.9800
C62 C76 1.48(2)
C62 C75 1.61(3)
C62 H62 1.0000
C75 H75A 0.9800
C75 H75B 0.9800
C75 H75C 0.9800
C76 H76A 0.9800
C76 H76B 0.9800
C76 H76C 0.9800
C62A C76A 1.47(2)
C62A C75A 1.58(3)
C62A H62A 1.0000
C75A H75D 0.9800
C75A H75E 0.9800
C75A H75F 0.9800
C76A H76D 0.9800
C76A H76E 0.9800
C76A H76F 0.9800

loop_
_geom_torsion_atom_site_label_1
_geom_torsion_atom_site_label_2
_geom_torsion_atom_site_label_3
_geom_torsion_atom_site_label_4
_geom_torsion
C25 N41 C4 C8 5.3(17)
C23 N41 C4 C8 175.8(13)
C25 N41 C4 C15 -175.9(16)
C23 N41 C4 C15 -5(3)
C16 N42 C5 C13 179.2(14)
C21 N42 C5 C13 -9(2)
C16 N42 C5 C9 3.5(14)
C21 N42 C5 C9 175.2(12)
C15 C4 C8 C22 1(2)
N41 C4 C8 C22 -179.7(13)
C15 C4 C8 N31 178.4(13)
N41 C4 C8 N31 -2.6(16)
C16 N32 C9 C31 177.7(14)
C41 N32 C9 C31 -2(3)
C16 N32 C9 C5 0.9(16)
C41 N32 C9 C5 -178.6(12)
N42 C5 C9 N32 -2.7(14)
C13 C5 C9 N32 -178.8(12)
N42 C5 C9 C31 179.7(11)
C13 C5 C9 C31 3.6(18)
C4 C8 N31 C25 -0.6(16)
C22 C8 N31 C25 176.1(15)
C4 C8 N31 C32 -178.9(14)
C22 C8 N31 C32 -2(2)
C18 C6 N22 C29 -129.1(14)
C33 C6 N22 C29 112.2(15)
C18 C6 N22 C34 45(2)
C33 C6 N22 C34 -73.2(17)
C45 N11 C12 C27 119.9(15)
C28 N11 C12 C27 -51(2)
C45 N11 C12 C43 -118.1(15)
C28 N11 C12 C43 70.8(18)
N42 C5 C13 C35 -177.4(13)
C9 C5 C13 C35 -2(2)
C8 C4 C15 C48 2(2)
N41 C4 C15 C48 -177.0(15)
C9 N32 C16 N42 1.2(16)
C41 N32 C16 N42 -179.2(11)
C9 N32 C16 Cu12 -177.9(10)
C41 N32 C16 Cu12 1.7(19)
C5 N42 C16 N32 -2.9(15)
C21 N42 C16 N32 -175.1(12)
C5 N42 C16 Cu12 176.2(10)
C21 N42 C16 Cu12 4.0(19)
C5 N42 C21 C38 -51.0(19)
C16 N42 C21 C38 119.7(15)
C5 N42 C21 C54 77.7(17)
C16 N42 C21 C54 -111.6(15)
C48 C20 C22 C8 3(2)
C4 C8 C22 C20 -4(2)
N31 C8 C22 C20 180.0(14)
C25 N41 C23 C46 106.1(15)
C4 N41 C23 C46 -64(2)
C25 N41 C23 C30 -127.8(14)
C4 N41 C23 C30 62.5(16)
C4 N41 C25 N31 -5.6(16)
C23 N41 C25 N31 -176.4(11)
C4 N41 C25 Cu11 179.7(10)
C23 N41 C25 Cu11 9(2)
C32 N31 C25 N41 -177.9(12)
C8 N31 C25 N41 3.8(15)
C32 N31 C25 Cu11 -3(2)
C8 N31 C25 Cu11 178.5(10)
C45 N11 C28 C44 1.4(17)
C12 N11 C28 C44 173.4(13)
C45 N11 C28 C60 177.9(14)
C12 N11 C28 C60 -10(2)
C36 N12 C29 N22 0.7(16)
C47 N12 C29 N22 -175.4(11)
C36 N12 C29 Cu12 -179.0(10)
C47 N12 C29 Cu12 5.0(19)
C34 N22 C29 N12 -4.2(16)
C6 N22 C29 N12 171.2(11)
C34 N22 C29 Cu12 175.5(9)
C6 N22 C29 Cu12 -9.2(18)
C35 C17 C31 C9 6(2)
N32 C9 C31 C17 178.3(15)
C5 C9 C31 C17 -5.1(18)
C25 N31 C32 C67 -110.4(15)
C8 N31 C32 C67 67.7(19)
C25 N31 C32 C51 118.2(14)
C8 N31 C32 C51 -63.7(17)
C29 N22 C34 C39 -176.3(16)
C6 N22 C34 C39 9(3)
C29 N22 C34 C36 5.8(15)
C6 N22 C34 C36 -169.1(13)
C31 C17 C35 C13 -4(2)
C5 C13 C35 C17 2(2)
C29 N12 C36 C69 171.1(19)
C47 N12 C36 C69 -13(3)
C29 N12 C36 C34 2.9(17)
C47 N12 C36 C34 178.8(11)
C39 C34 C36 N12 176.9(15)
N22 C34 C36 N12 -5.0(15)
C39 C34 C36 C69 5(2)
N22 C34 C36 C69 -176.6(13)
N22 C34 C39 C65 177.2(15)
C36 C34 C39 C65 -5(2)
C9 N32 C41 C56 55.4(17)
C16 N32 C41 C56 -124.1(14)
C9 N32 C41 C63 -60.9(19)
C16 N32 C41 C63 119.6(14)
N11 C28 C44 C66 -179.2(16)
C60 C28 C44 C66 4(3)
N11 C28 C44 N21 -0.9(17)
C60 C28 C44 N21 -177.9(12)
C45 N21 C44 C28 0.1(17)
C62A N21 C44 C28 179.2(14)
C62 N21 C44 C28 179.2(14)
C45 N21 C44 C66 178.6(14)
C62A N21 C44 C66 -2(2)
C62 N21 C44 C66 -2(2)
C28 N11 C45 N21 -1.2(15)
C12 N11 C45 N21 -174.1(11)
C28 N11 C45 Cu11 -168.4(9)
C12 N11 C45 Cu11 18.7(19)
C44 N21 C45 N11 0.7(16)
C62A N21 C45 N11 -178.5(12)
C62 N21 C45 N11 -178.5(12)
C44 N21 C45 Cu11 168.1(10)
C62A N21 C45 Cu11 -11(2)
C62 N21 C45 Cu11 -11(2)
C29 N12 C47 C72 105.0(18)
C36 N12 C47 C72 -71(2)
C29 N12 C47 C73 -116.3(16)
C36 N12 C47 C73 68.0(19)
C4 C15 C48 C20 -2(2)
C22 C20 C48 C15 0(2)
C61 C55 C60 C28 -1(2)
C44 C28 C60 C55 0(2)
N11 C28 C60 C55 -176.4(13)
C60 C55 C61 C66 -1(3)
C34 C39 C65 C64 6(3)
C69 C64 C65 C39 -7(3)
C28 C44 C66 C61 -5(3)
N21 C44 C66 C61 176.7(14)
C55 C61 C66 C44 3(2)
C65 C64 C69 C36 7(4)
N12 C36 C69 C64 -174(2)
C34 C36 C69 C64 -6(3)
C45 N21 C62 C76 120(2)
C44 N21 C62 C76 -59(3)
C45 N21 C62 C75 -101(2)
C44 N21 C62 C75 80(2)
C45 N21 C62A C76A 89(2)
C44 N21 C62A C76A -90(2)
C45 N21 C62A C75A -63(2)
C44 N21 C62A C75A 118(2)
